data_4505758
loop_
_publ_author_name
'Li, Jian-Rong'
'Zhang, Ruo-Hua'
'Bu, Xian-He'

_publ_section_title
;
 Structural Diversities of Silver(I) Coordination Compounds with Flexible
 Dithioether Ligands Based upon Changing the Ligand Spacers
;
_journal_issue 5
_journal_name_full 'Crystal Growth &amp; Design'
_journal_page_first 829
_journal_paper_doi 10.1021/cg034092q
_journal_volume 3
_journal_year 2003
_chemical_formula_sum 'C18 H39 Ag Cl O4 S3'
_chemical_formula_weight 558.99
_chemical_name_systematic
; 
 ? 
;
_space_group_IT_number 14
_symmetry_cell_setting monoclinic
_symmetry_space_group_name_Hall '-P 2yn'
_symmetry_space_group_name_H-M 'P 1 21/n 1'
_atom_sites_solution_hydrogens geom
_atom_sites_solution_primary direct
_atom_sites_solution_secondary difmap
_audit_creation_method SHELXL-97
_cell_angle_alpha 90.00
_cell_angle_beta 90.978(14)
_cell_angle_gamma 90.00
_cell_formula_units_Z 4
_cell_length_a 10.971(9)
_cell_length_b 13.751(11)
_cell_length_c 17.288(15)
_cell_measurement_reflns_used 898
_cell_measurement_temperature 293(2)
_cell_measurement_theta_max 19.92
_cell_measurement_theta_min 2.67
_cell_volume 2608(4)
_computing_cell_refinement 'Bruker SMART'
_computing_data_collection 'Bruker SMART'
_computing_data_reduction 'Bruker SAINT'
_computing_molecular_graphics 'Bruker SHELXTL'
_computing_publication_material 'Bruker SHELXTL'
_computing_structure_refinement 'SHELXL-97 (Sheldrick, 1997)'
_computing_structure_solution 'SHELXS-97 (Sheldrick, 1990)'
_diffrn_ambient_temperature 293(2)
_diffrn_measured_fraction_theta_full 0.998
_diffrn_measured_fraction_theta_max 0.998
_diffrn_measurement_device_type 'CCD area detector'
_diffrn_measurement_method 'phi and omega scans'
_diffrn_radiation_monochromator graphite
_diffrn_radiation_source 'fine-focus sealed tube'
_diffrn_radiation_type MoK\a
_diffrn_radiation_wavelength 0.71073
_diffrn_reflns_av_R_equivalents 0.0638
_diffrn_reflns_av_sigmaI/netI 0.1037
_diffrn_reflns_limit_h_max 13
_diffrn_reflns_limit_h_min -6
_diffrn_reflns_limit_k_max 12
_diffrn_reflns_limit_k_min -16
_diffrn_reflns_limit_l_max 20
_diffrn_reflns_limit_l_min -20
_diffrn_reflns_number 9125
_diffrn_reflns_theta_full 25.03
_diffrn_reflns_theta_max 25.03
_diffrn_reflns_theta_min 2.18
_exptl_absorpt_coefficient_mu 1.134
_exptl_absorpt_correction_T_max 1.000000
_exptl_absorpt_correction_T_min 0.776069
_exptl_absorpt_correction_type multi-scan
_exptl_absorpt_process_details SADABS
_exptl_crystal_density_diffrn 1.424
_exptl_crystal_density_meas 0
_exptl_crystal_density_method 'not measured'
_exptl_crystal_F_000 1164
_exptl_crystal_size_max 0.24
_exptl_crystal_size_mid 0.20
_exptl_crystal_size_min 0.18
_refine_diff_density_max 0.359
_refine_diff_density_min -0.409
_refine_diff_density_rms 0.087
_refine_ls_extinction_method none
_refine_ls_goodness_of_fit_ref 0.979
_refine_ls_hydrogen_treatment mixed
_refine_ls_matrix_type full
_refine_ls_number_parameters 253
_refine_ls_number_reflns 4594
_refine_ls_number_restraints 0
_refine_ls_restrained_S_all 0.979
_refine_ls_R_factor_all 0.1198
_refine_ls_R_factor_gt 0.0477
_refine_ls_shift/su_max 0.000
_refine_ls_shift/su_mean 0.000
_refine_ls_structure_factor_coef Fsqd
_refine_ls_weighting_details 'calc w=1/[\s^2^(Fo^2^)+(0.0220P)^2^+0.0000P] where P=(Fo^2^+2Fc^2^)/3'
_refine_ls_weighting_scheme calc
_refine_ls_wR_factor_gt 0.0697
_refine_ls_wR_factor_ref 0.0849
_reflns_number_gt 2523
_reflns_number_total 4594
_reflns_threshold_expression >2sigma(I)
_cod_data_source_file cg034092qsi20030606_112703.cif
_cod_data_source_block 021125c
_cod_depositor_comments
;
The following automatic conversions were performed:

'_symmetry_cell_setting' value 'Monoclinic' changed to 'monoclinic'
according to /home/saulius/struct/CIF-dictionaries/cif_core.dic
dictionary named 'cif_core.dic' version 2.4.1 from
2010-06-29.

'_exptl_absorpt_correction_type' value 'MULTI-SCAN'
changed to 'multi-scan' according to
/home/saulius/struct/CIF-dictionaries/cif_core.dic dictionary named
'cif_core.dic' version 2.4.1 from 2010-06-29.

Automatic conversion script
Id: cif_fix_values 1715 2011-07-08 13:25:40Z adriana 
;
_cod_original_sg_symbol_H-M P2(1)/n
_cod_database_code 4505758

loop_
_symmetry_equiv_pos_as_xyz
'x, y, z'
'-x+1/2, y+1/2, -z+1/2'
'-x, -y, -z'
'x-1/2, -y-1/2, z-1/2'

loop_
_atom_site_label
_atom_site_type_symbol
_atom_site_fract_x
_atom_site_fract_y
_atom_site_fract_z
_atom_site_U_iso_or_equiv
_atom_site_adp_type
_atom_site_occupancy
_atom_site_symmetry_multiplicity
_atom_site_calc_flag
_atom_site_refinement_flags
Ag1 Ag 0.71289(3) 0.28506(3) 0.52415(2) 0.04976(15) Uani 1 1 d .
S1 S 0.67397(11) 0.37055(9) 0.65406(7) 0.0463(4) Uani 1 1 d .
S2 S 0.46643(11) 0.80179(9) 0.54271(7) 0.0463(4) Uani 1 1 d .
C1 C 0.5856(4) 0.4800(3) 0.6340(3) 0.0477(14) Uani 1 1 d .
H1A H 0.5074 0.4627 0.6109 0.057 Uiso 1 1 calc R
H1B H 0.5710 0.5148 0.6818 0.057 Uiso 1 1 calc R
C2 C 0.6561(4) 0.5442(4) 0.5789(3) 0.0493(14) Uani 1 1 d .
H2A H 0.6882 0.5037 0.5381 0.059 Uiso 1 1 calc R
H2B H 0.7251 0.5721 0.6069 0.059 Uiso 1 1 calc R
C3 C 0.5824(4) 0.6266(4) 0.5420(3) 0.0523(15) Uani 1 1 d .
H3A H 0.6294 0.6546 0.5006 0.063 Uiso 1 1 calc R
H3B H 0.5085 0.5995 0.5191 0.063 Uiso 1 1 calc R
C4 C 0.5477(4) 0.7063(3) 0.5965(3) 0.0485(13) Uani 1 1 d .
H4A H 0.6203 0.7331 0.6211 0.058 Uiso 1 1 calc R
H4B H 0.4959 0.6804 0.6365 0.058 Uiso 1 1 calc R
C5 C 0.5742(5) 0.2942(4) 0.7149(3) 0.0551(14) Uani 1 1 d .
C6 C 0.6487(5) 0.2019(4) 0.7297(4) 0.085(2) Uani 1 1 d .
H6A H 0.6045 0.1592 0.7630 0.127 Uiso 1 1 calc R
H6B H 0.7253 0.2187 0.7538 0.127 Uiso 1 1 calc R
H6C H 0.6632 0.1697 0.6814 0.127 Uiso 1 1 calc R
C7 C 0.4548(5) 0.2685(4) 0.6743(3) 0.0763(18) Uani 1 1 d .
H7A H 0.4082 0.2265 0.7069 0.115 Uiso 1 1 calc R
H7B H 0.4712 0.2359 0.6265 0.115 Uiso 1 1 calc R
H7C H 0.4094 0.3269 0.6639 0.115 Uiso 1 1 calc R
C8 C 0.5519(6) 0.3471(5) 0.7903(3) 0.098(2) Uani 1 1 d .
H8A H 0.5102 0.4071 0.7797 0.147 Uiso 1 1 calc R
H8B H 0.6286 0.3605 0.8158 0.147 Uiso 1 1 calc R
H8C H 0.5029 0.3072 0.8231 0.147 Uiso 1 1 calc R
C9 C 0.4105(5) 0.8839(4) 0.6192(3) 0.0553(15) Uani 1 1 d .
C10 C 0.5196(5) 0.9219(4) 0.6672(4) 0.091(2) Uani 1 1 d .
H10A H 0.4916 0.9686 0.7042 0.136 Uiso 1 1 calc R
H10B H 0.5769 0.9524 0.6335 0.136 Uiso 1 1 calc R
H10C H 0.5583 0.8687 0.6938 0.136 Uiso 1 1 calc R
C11 C 0.3482(6) 0.9670(4) 0.5745(4) 0.102(2) Uani 1 1 d .
H11A H 0.2729 0.9442 0.5520 0.153 Uiso 1 1 calc R
H11B H 0.4007 0.9891 0.5343 0.153 Uiso 1 1 calc R
H11C H 0.3320 1.0197 0.6092 0.153 Uiso 1 1 calc R
S3 S 0.93702(12) 0.25091(10) 0.49546(8) 0.0525(4) Uani 1 1 d .
C12 C 0.3179(5) 0.8327(4) 0.6699(3) 0.0765(19) Uani 1 1 d .
H12A H 0.3559 0.7782 0.6952 0.115 Uiso 1 1 calc R
H12B H 0.2507 0.8103 0.6383 0.115 Uiso 1 1 calc R
H12C H 0.2886 0.8773 0.7080 0.115 Uiso 1 1 calc R
C13 C 1.0193(4) 0.3637(4) 0.4783(3) 0.0573(15) Uani 1 1 d .
H13A H 1.1023 0.3557 0.4975 0.069 Uiso 1 1 calc R
H13B H 1.0232 0.3737 0.4228 0.069 Uiso 1 1 calc R
C14 C 0.9672(4) 0.4546(3) 0.5143(3) 0.0497(14) Uani 1 1 d .
H14A H 0.9755 0.4506 0.5701 0.060 Uiso 1 1 calc R
H14B H 0.8811 0.4593 0.5012 0.060 Uiso 1 1 calc R
C15 C 1.0134(5) 0.1932(4) 0.5798(3) 0.0638(17) Uani 1 1 d .
C16 C 1.1452(6) 0.1728(5) 0.5615(4) 0.128(3) Uani 1 1 d .
H16A H 1.1786 0.1281 0.5989 0.192 Uiso 1 1 calc R
H16B H 1.1907 0.2324 0.5633 0.192 Uiso 1 1 calc R
H16C H 1.1500 0.1449 0.5108 0.192 Uiso 1 1 calc R
C17 C 0.9436(6) 0.0989(4) 0.5917(4) 0.109(3) Uani 1 1 d .
H17A H 0.9380 0.0640 0.5436 0.163 Uiso 1 1 calc R
H17B H 0.8631 0.1134 0.6093 0.163 Uiso 1 1 calc R
H17C H 0.9855 0.0597 0.6296 0.163 Uiso 1 1 calc R
C18 C 1.0029(6) 0.2556(5) 0.6522(3) 0.094(2) Uani 1 1 d .
H18A H 1.0261 0.2179 0.6968 0.141 Uiso 1 1 calc R
H18B H 0.9202 0.2772 0.6571 0.141 Uiso 1 1 calc R
H18C H 1.0557 0.3110 0.6482 0.141 Uiso 1 1 calc R
Cl1 Cl 0.75656(12) 0.45270(11) 0.33393(8) 0.0525(4) Uani 1 1 d .
O1 O 0.7117(4) 0.4027(3) 0.3984(2) 0.0950(15) Uani 1 1 d .
O2 O 0.8696(4) 0.4172(4) 0.3144(3) 0.137(2) Uani 1 1 d .
O3 O 0.6716(3) 0.4447(3) 0.2711(2) 0.0844(13) Uani 1 1 d .
O4 O 0.7691(4) 0.5506(3) 0.3559(3) 0.1120(17) Uani 1 1 d .

loop_
_atom_site_aniso_label
_atom_site_aniso_U_11
_atom_site_aniso_U_22
_atom_site_aniso_U_33
_atom_site_aniso_U_23
_atom_site_aniso_U_13
_atom_site_aniso_U_12
Ag1 0.0504(2) 0.0473(3) 0.0516(3) 0.0005(2) 0.00064(18) 0.0074(2)
S1 0.0502(8) 0.0445(9) 0.0441(8) 0.0014(7) 0.0026(6) 0.0093(7)
S2 0.0505(8) 0.0377(9) 0.0508(8) -0.0005(7) 0.0026(7) 0.0034(6)
C1 0.048(3) 0.043(4) 0.052(3) -0.005(3) 0.000(3) 0.014(3)
C2 0.044(3) 0.042(3) 0.062(4) 0.003(3) 0.004(3) 0.009(3)
C3 0.048(3) 0.050(4) 0.059(4) 0.007(3) 0.006(3) 0.008(3)
C4 0.054(3) 0.037(3) 0.054(3) -0.003(3) -0.006(3) 0.005(3)
C5 0.065(4) 0.056(4) 0.044(3) 0.016(3) 0.008(3) 0.006(3)
C6 0.089(5) 0.066(5) 0.101(5) 0.033(4) 0.013(4) 0.015(4)
C7 0.072(4) 0.078(5) 0.080(4) 0.024(4) 0.002(4) -0.005(4)
C8 0.135(6) 0.099(6) 0.061(4) -0.007(4) 0.041(4) 0.003(5)
C9 0.066(4) 0.043(4) 0.056(4) -0.010(3) -0.001(3) 0.009(3)
C10 0.098(5) 0.073(5) 0.101(5) -0.041(4) -0.009(4) -0.004(4)
C11 0.138(6) 0.061(5) 0.108(6) 0.000(4) 0.001(5) 0.044(4)
S3 0.0479(8) 0.0536(10) 0.0560(9) -0.0026(7) 0.0002(7) 0.0071(7)
C12 0.080(4) 0.088(5) 0.062(4) -0.029(4) 0.009(4) 0.007(4)
C13 0.053(3) 0.057(4) 0.062(4) 0.000(3) 0.010(3) 0.005(3)
C14 0.040(3) 0.051(4) 0.058(4) -0.004(3) 0.002(3) 0.004(3)
C15 0.059(4) 0.055(4) 0.077(4) 0.004(3) -0.011(3) 0.025(3)
C16 0.078(5) 0.145(7) 0.160(8) 0.047(6) -0.006(5) 0.058(5)
C17 0.150(7) 0.055(5) 0.120(6) 0.021(4) -0.022(5) -0.015(5)
C18 0.114(6) 0.094(6) 0.073(5) 0.010(4) -0.035(4) 0.015(4)
Cl1 0.0521(9) 0.0564(10) 0.0493(9) 0.0073(8) 0.0029(7) 0.0002(8)
O1 0.108(3) 0.112(4) 0.065(3) 0.039(3) -0.008(3) -0.046(3)
O2 0.073(3) 0.223(6) 0.117(4) -0.040(4) 0.004(3) 0.062(3)
O3 0.089(3) 0.113(4) 0.051(3) 0.004(2) -0.019(2) -0.004(3)
O4 0.146(4) 0.051(3) 0.137(4) -0.001(3) -0.034(3) -0.007(3)

loop_
_atom_type_symbol
_atom_type_description
_atom_type_scat_dispersion_real
_atom_type_scat_dispersion_imag
_atom_type_scat_source
C C 0.0033 0.0016 'International Tables Vol C Tables 4.2.6.8 and 6.1.1.4'
H H 0.0000 0.0000 'International Tables Vol C Tables 4.2.6.8 and 6.1.1.4'
O O 0.0106 0.0060 'International Tables Vol C Tables 4.2.6.8 and 6.1.1.4'
S S 0.1246 0.1234 'International Tables Vol C Tables 4.2.6.8 and 6.1.1.4'
Cl Cl 0.1484 0.1585 'International Tables Vol C Tables 4.2.6.8 and 6.1.1.4'
Ag Ag -0.8971 1.1015 'International Tables Vol C Tables 4.2.6.8 and 6.1.1.4'

loop_
_geom_angle_atom_site_label_1
_geom_angle_atom_site_label_2
_geom_angle_atom_site_label_3
_geom_angle
_geom_angle_site_symmetry_1
_geom_angle_site_symmetry_3
S3 Ag1 S2 124.07(6) . 3_666
S3 Ag1 S1 115.24(4) . .
S2 Ag1 S1 117.95(6) 3_666 .
C1 S1 C5 105.0(2) . .
C1 S1 Ag1 107.86(17) . .
C5 S1 Ag1 110.11(19) . .
C4 S2 C9 103.8(2) . .
C4 S2 Ag1 104.96(17) . 3_666
C9 S2 Ag1 110.20(18) . 3_666
C2 C1 S1 108.9(3) . .
C2 C1 H1A 109.9 . .
S1 C1 H1A 109.9 . .
C2 C1 H1B 109.9 . .
S1 C1 H1B 109.9 . .
H1A C1 H1B 108.3 . .
C1 C2 C3 114.9(4) . .
C1 C2 H2A 108.6 . .
C3 C2 H2A 108.6 . .
C1 C2 H2B 108.6 . .
C3 C2 H2B 108.6 . .
H2A C2 H2B 107.5 . .
C4 C3 C2 114.8(4) . .
C4 C3 H3A 108.6 . .
C2 C3 H3A 108.6 . .
C4 C3 H3B 108.6 . .
C2 C3 H3B 108.6 . .
H3A C3 H3B 107.5 . .
C3 C4 S2 109.4(3) . .
C3 C4 H4A 109.8 . .
S2 C4 H4A 109.8 . .
C3 C4 H4B 109.8 . .
S2 C4 H4B 109.8 . .
H4A C4 H4B 108.2 . .
C8 C5 C7 111.0(5) . .
C8 C5 C6 110.4(5) . .
C7 C5 C6 109.8(5) . .
C8 C5 S1 108.7(4) . .
C7 C5 S1 112.5(3) . .
C6 C5 S1 104.2(4) . .
C5 C6 H6A 109.5 . .
C5 C6 H6B 109.5 . .
H6A C6 H6B 109.5 . .
C5 C6 H6C 109.5 . .
H6A C6 H6C 109.5 . .
H6B C6 H6C 109.5 . .
C5 C7 H7A 109.5 . .
C5 C7 H7B 109.5 . .
H7A C7 H7B 109.5 . .
C5 C7 H7C 109.5 . .
H7A C7 H7C 109.5 . .
H7B C7 H7C 109.5 . .
C5 C8 H8A 109.5 . .
C5 C8 H8B 109.5 . .
H8A C8 H8B 109.5 . .
C5 C8 H8C 109.5 . .
H8A C8 H8C 109.5 . .
H8B C8 H8C 109.5 . .
C12 C9 C11 109.8(5) . .
C12 C9 C10 111.6(5) . .
C11 C9 C10 110.8(5) . .
C12 C9 S2 111.2(4) . .
C11 C9 S2 104.2(4) . .
C10 C9 S2 109.2(4) . .
C9 C10 H10A 109.5 . .
C9 C10 H10B 109.5 . .
H10A C10 H10B 109.5 . .
C9 C10 H10C 109.5 . .
H10A C10 H10C 109.5 . .
H10B C10 H10C 109.5 . .
C9 C11 H11A 109.5 . .
C9 C11 H11B 109.5 . .
H11A C11 H11B 109.5 . .
C9 C11 H11C 109.5 . .
H11A C11 H11C 109.5 . .
H11B C11 H11C 109.5 . .
C13 S3 C15 105.9(3) . .
C13 S3 Ag1 110.85(17) . .
C15 S3 Ag1 110.5(2) . .
C9 C12 H12A 109.5 . .
C9 C12 H12B 109.5 . .
H12A C12 H12B 109.5 . .
C9 C12 H12C 109.5 . .
H12A C12 H12C 109.5 . .
H12B C12 H12C 109.5 . .
C14 C13 S3 116.4(3) . .
C14 C13 H13A 108.2 . .
S3 C13 H13A 108.2 . .
C14 C13 H13B 108.2 . .
S3 C13 H13B 108.2 . .
H13A C13 H13B 107.3 . .
C13 C14 C14 111.1(5) . 3_766
C13 C14 H14A 109.4 . .
C14 C14 H14A 109.4 3_766 .
C13 C14 H14B 109.4 . .
C14 C14 H14B 109.4 3_766 .
H14A C14 H14B 108.0 . .
C16 C15 C18 111.3(5) . .
C16 C15 C17 110.8(5) . .
C18 C15 C17 108.9(5) . .
C16 C15 S3 109.7(5) . .
C18 C15 S3 111.5(4) . .
C17 C15 S3 104.4(4) . .
C15 C16 H16A 109.5 . .
C15 C16 H16B 109.5 . .
H16A C16 H16B 109.5 . .
C15 C16 H16C 109.5 . .
H16A C16 H16C 109.5 . .
H16B C16 H16C 109.5 . .
C15 C17 H17A 109.5 . .
C15 C17 H17B 109.5 . .
H17A C17 H17B 109.5 . .
C15 C17 H17C 109.5 . .
H17A C17 H17C 109.5 . .
H17B C17 H17C 109.5 . .
C15 C18 H18A 109.5 . .
C15 C18 H18B 109.5 . .
H18A C18 H18B 109.5 . .
C15 C18 H18C 109.5 . .
H18A C18 H18C 109.5 . .
H18B C18 H18C 109.5 . .
O2 Cl1 O1 110.5(3) . .
O2 Cl1 O4 108.7(3) . .
O1 Cl1 O4 106.8(3) . .
O2 Cl1 O3 111.4(3) . .
O1 Cl1 O3 109.5(2) . .
O4 Cl1 O3 109.9(3) . .

loop_
_geom_bond_atom_site_label_1
_geom_bond_atom_site_label_2
_geom_bond_distance
_geom_bond_site_symmetry_2
Ag1 S3 2.560(2) .
Ag1 S2 2.5603(19) 3_666
Ag1 S1 2.577(2) .
S1 C1 1.821(5) .
S1 C5 1.857(5) .
S2 C4 1.832(5) .
S2 C9 1.851(5) .
S2 Ag1 2.5603(19) 3_666
C1 C2 1.520(6) .
C1 H1A 0.9700 .
C1 H1B 0.9700 .
C2 C3 1.526(6) .
C2 H2A 0.9700 .
C2 H2B 0.9700 .
C3 C4 1.498(6) .
C3 H3A 0.9700 .
C3 H3B 0.9700 .
C4 H4A 0.9700 .
C4 H4B 0.9700 .
C5 C8 1.516(7) .
C5 C7 1.518(7) .
C5 C6 1.529(7) .
C6 H6A 0.9600 .
C6 H6B 0.9600 .
C6 H6C 0.9600 .
C7 H7A 0.9600 .
C7 H7B 0.9600 .
C7 H7C 0.9600 .
C8 H8A 0.9600 .
C8 H8B 0.9600 .
C8 H8C 0.9600 .
C9 C12 1.525(7) .
C9 C11 1.534(7) .
C9 C10 1.537(7) .
C10 H10A 0.9600 .
C10 H10B 0.9600 .
C10 H10C 0.9600 .
C11 H11A 0.9600 .
C11 H11B 0.9600 .
C11 H11C 0.9600 .
S3 C13 1.822(5) .
S3 C15 1.849(6) .
C12 H12A 0.9600 .
C12 H12B 0.9600 .
C12 H12C 0.9600 .
C13 C14 1.513(6) .
C13 H13A 0.9700 .
C13 H13B 0.9700 .
C14 C14 1.526(9) 3_766
C14 H14A 0.9700 .
C14 H14B 0.9700 .
C15 C16 1.512(8) .
C15 C18 1.522(7) .
C15 C17 1.523(7) .
C16 H16A 0.9600 .
C16 H16B 0.9600 .
C16 H16C 0.9600 .
C17 H17A 0.9600 .
C17 H17B 0.9600 .
C17 H17C 0.9600 .
C18 H18A 0.9600 .
C18 H18B 0.9600 .
C18 H18C 0.9600 .
Cl1 O2 1.380(4) .
Cl1 O1 1.405(4) .
Cl1 O4 1.405(4) .
Cl1 O3 1.424(3) .

loop_
_geom_torsion_atom_site_label_1
_geom_torsion_atom_site_label_2
_geom_torsion_atom_site_label_3
_geom_torsion_atom_site_label_4
_geom_torsion
_geom_torsion_site_symmetry_1
_geom_torsion_site_symmetry_4
S3 Ag1 S1 C1 125.03(17) . .
S2 Ag1 S1 C1 -72.93(18) 3_666 .
S3 Ag1 S1 C5 -120.94(18) . .
S2 Ag1 S1 C5 41.11(18) 3_666 .
C5 S1 C1 C2 -175.6(3) . .
Ag1 S1 C1 C2 -58.2(3) . .
S1 C1 C2 C3 166.4(3) . .
C1 C2 C3 C4 69.9(6) . .
C2 C3 C4 S2 177.3(3) . .
C9 S2 C4 C3 171.7(4) . .
Ag1 S2 C4 C3 56.0(4) 3_666 .
C1 S1 C5 C8 -63.4(4) . .
Ag1 S1 C5 C8 -179.3(3) . .
C1 S1 C5 C7 59.9(4) . .
Ag1 S1 C5 C7 -55.9(4) . .
C1 S1 C5 C6 178.8(4) . .
Ag1 S1 C5 C6 62.9(4) . .
C4 S2 C9 C12 -64.8(4) . .
Ag1 S2 C9 C12 47.2(4) 3_666 .
C4 S2 C9 C11 177.1(4) . .
Ag1 S2 C9 C11 -71.0(4) 3_666 .
C4 S2 C9 C10 58.7(4) . .
Ag1 S2 C9 C10 170.7(3) 3_666 .
S2 Ag1 S3 C13 130.57(19) 3_666 .
S1 Ag1 S3 C13 -68.62(19) . .
S2 Ag1 S3 C15 -112.3(2) 3_666 .
S1 Ag1 S3 C15 48.5(2) . .
C15 S3 C13 C14 -95.2(4) . .
Ag1 S3 C13 C14 24.7(4) . .
S3 C13 C14 C14 -171.4(4) . 3_766
C13 S3 C15 C16 -60.4(5) . .
Ag1 S3 C15 C16 179.5(4) . .
C13 S3 C15 C18 63.3(5) . .
Ag1 S3 C15 C18 -56.8(5) . .
C13 S3 C15 C17 -179.2(4) . .
Ag1 S3 C15 C17 60.7(4) . .
